data_7112756
loop_
_publ_author_name
'Xiaodong Hou'
'Zhihan Wang'
'Molly Overby'
'Angel Ugrinov'
'Casey Oian'
'Rajiv Singh'
'Qianli R. Chu'

_publ_section_title
;
 A two-dimensional hydrogen bonded organic framework self-assembled from a
 three-fold symmetric carbamate
;
_journal_name_full Chem.Commun.
_journal_page_first 5209
_journal_paper_doi 10.1039/C3CC47159D
_journal_volume 50
_journal_year 2014
_chemical_formula_moiety 'C27 H39 N3 O6, C5 H10'
_chemical_formula_sum 'C32 H49 N3 O6'
_chemical_formula_weight 571.74
_chemical_name_systematic
;
 ?
;
_space_group_crystal_system triclinic
_space_group_IT_number 2
_space_group_name_Hall '-P 1'
_space_group_name_H-M_alt 'P -1'
_symmetry_space_group_name_Hall '-P 1'
_symmetry_space_group_name_H-M 'P -1'
_atom_sites_solution_hydrogens geom
_audit_creation_method SHELXL-2013
_cell_angle_alpha 72.469(3)
_cell_angle_beta 70.442(3)
_cell_angle_gamma 80.967(3)
_cell_formula_units_Z 2
_cell_length_a 10.0767(5)
_cell_length_b 12.0867(5)
_cell_length_c 14.5514(6)
_cell_measurement_reflns_used 8072
_cell_measurement_temperature 150(2)
_cell_measurement_theta_max 26.89
_cell_measurement_theta_min 2.23
_cell_volume 1589.34(13)
_computing_cell_refinement 'Bruker SAINT'
_computing_data_collection 'Bruker APEX2'
_computing_data_reduction 'Bruker SAINT'
_computing_structure_refinement 'SHELXL-2013 (Sheldrick, 2013)'
_computing_structure_solution 'SHELXS-97 (Sheldrick, 2008)'
_diffrn_ambient_temperature 150(2)
_diffrn_measured_fraction_theta_full 0.990
_diffrn_measured_fraction_theta_max 0.981
_diffrn_measurement_device_type 'Bruker APEX-II CCD'
_diffrn_measurement_method '\f and \w scans'
_diffrn_radiation_monochromator graphite
_diffrn_radiation_source 'sealed tube'
_diffrn_radiation_type MoK\a
_diffrn_radiation_wavelength 0.71073
_diffrn_reflns_av_R_equivalents 0.0664
_diffrn_reflns_av_unetI/netI 0.0600
_diffrn_reflns_Laue_measured_fraction_full 0.990
_diffrn_reflns_Laue_measured_fraction_max 0.981
_diffrn_reflns_limit_h_max 12
_diffrn_reflns_limit_h_min -12
_diffrn_reflns_limit_k_max 15
_diffrn_reflns_limit_k_min -14
_diffrn_reflns_limit_l_max 18
_diffrn_reflns_limit_l_min -18
_diffrn_reflns_number 16646
_diffrn_reflns_point_group_measured_fraction_full 0.990
_diffrn_reflns_point_group_measured_fraction_max 0.981
_diffrn_reflns_theta_full 25.242
_diffrn_reflns_theta_max 26.963
_diffrn_reflns_theta_min 1.541
_exptl_absorpt_coefficient_mu 0.082
_exptl_absorpt_correction_T_max .988
_exptl_absorpt_correction_T_min .964
_exptl_absorpt_correction_type multi-scan
_exptl_crystal_colour colorless
_exptl_crystal_density_diffrn 1.195
_exptl_crystal_density_method 'not measured'
_exptl_crystal_description prism
_exptl_crystal_F_000 620
_exptl_crystal_size_max 0.450
_exptl_crystal_size_mid 0.200
_exptl_crystal_size_min 0.150
_refine_diff_density_max 0.368
_refine_diff_density_min -0.275
_refine_diff_density_rms 0.082
_refine_ls_extinction_method none
_refine_ls_goodness_of_fit_ref 1.053
_refine_ls_hydrogen_treatment constr
_refine_ls_matrix_type full
_refine_ls_number_parameters 389
_refine_ls_number_reflns 6790
_refine_ls_number_restraints 0
_refine_ls_restrained_S_all 1.053
_refine_ls_R_factor_all 0.0913
_refine_ls_R_factor_gt 0.0598
_refine_ls_shift/su_max 0.001
_refine_ls_shift/su_mean 0.000
_refine_ls_structure_factor_coef Fsqd
_refine_ls_weighting_details 'w=1/[\s^2^(Fo^2^)+(0.1039P)^2^] where P=(Fo^2^+2Fc^2^)/3'
_refine_ls_weighting_scheme calc
_refine_ls_wR_factor_gt 0.1609
_refine_ls_wR_factor_ref 0.1868
_reflns_Friedel_coverage 0.000
_reflns_number_gt 4524
_reflns_number_total 6790
_reflns_threshold_expression 'I > 2\s(I)'
_cod_data_source_file c3cc47159d.txt
_cod_data_source_block 1_C5H10
_cod_database_code 7112756
_shelx_space_group_comment
;
The symmetry employed for this shelxl refinement is uniquely defined
by the following loop, which should always be used as a source of
symmetry information in preference to the above space-group names.
They are only intended as comments.
;
_shelxl_version_number 2013-3

loop_
_space_group_symop_operation_xyz
'x, y, z'
'-x, -y, -z'

loop_
_atom_site_label
_atom_site_type_symbol
_atom_site_fract_x
_atom_site_fract_y
_atom_site_fract_z
_atom_site_U_iso_or_equiv
_atom_site_adp_type
_atom_site_occupancy
_atom_site_site_symmetry_order
_atom_site_calc_flag
_atom_site_refinement_flags_posn
_atom_site_refinement_flags_adp
_atom_site_refinement_flags_occupancy
_atom_site_disorder_assembly
_atom_site_disorder_group
O1 O 0.37821(14) 0.81109(12) 1.08540(10) 0.0374(3) Uani 1 1 d . . . . .
O2 O 0.44718(15) 0.68953(12) 1.21645(11) 0.0430(4) Uani 1 1 d . . . . .
O3 O 0.85172(13) 0.74170(12) 0.87496(12) 0.0414(4) Uani 1 1 d . . . . .
O4 O 0.82602(15) 0.93681(13) 0.85487(12) 0.0469(4) Uani 1 1 d . . . . .
O5 O 0.47982(13) 0.56165(11) 0.86459(11) 0.0352(3) Uani 1 1 d . . . . .
O6 O 0.27081(14) 0.66109(12) 0.85525(12) 0.0428(4) Uani 1 1 d . . . . .
N1 N 0.28697(17) 0.84122(14) 1.23715(12) 0.0356(4) Uani 1 1 d . . . . .
H1 H 0.2406 0.8984 1.2071 0.043 Uiso 1 1 calc R U . . .
N2 N 1.03876(18) 0.83993(15) 0.84003(17) 0.0487(5) Uani 1 1 d . . . . .
H2 H 1.0835 0.7735 0.8383 0.058 Uiso 1 1 calc R U . . .
N3 N 0.33535(16) 0.48728(14) 0.81770(13) 0.0345(4) Uani 1 1 d . . . . .
H3 H 0.4032 0.4347 0.8097 0.041 Uiso 1 1 calc R U . . .
C1 C 0.47611(19) 0.75505(17) 1.01707(14) 0.0317(4) Uani 1 1 d . . . . .
C2 C 0.6158(2) 0.77917(18) 0.98360(16) 0.0362(5) Uani 1 1 d . . . . .
H2A H 0.6483 0.8267 1.0102 0.043 Uiso 1 1 calc R U . . .
C3 C 0.70634(19) 0.73039(17) 0.90915(16) 0.0340(5) Uani 1 1 d . . . . .
C4 C 0.65829(19) 0.66128(17) 0.86804(15) 0.0330(4) Uani 1 1 d . . . . .
H4 H 0.7198 0.6307 0.8166 0.040 Uiso 1 1 calc R U . . .
C5 C 0.51797(19) 0.63866(16) 0.90464(15) 0.0306(4) Uani 1 1 d . . . . .
C6 C 0.42466(19) 0.68344(16) 0.98058(15) 0.0314(4) Uani 1 1 d . . . . .
H6 H 0.3304 0.6660 1.0063 0.038 Uiso 1 1 calc R U . . .
C7 C 0.37636(19) 0.77348(16) 1.18432(15) 0.0319(4) Uani 1 1 d . . . . .
C8 C 0.2654(2) 0.82108(17) 1.34475(15) 0.0343(5) Uani 1 1 d . . . . .
H8 H 0.3534 0.7854 1.3586 0.041 Uiso 1 1 calc R U . . .
C9 C 0.1496(2) 0.7385(2) 1.40856(17) 0.0431(5) Uani 1 1 d . . . . .
H9A H 0.1741 0.6650 1.3911 0.052 Uiso 1 1 calc R U . . .
H9B H 0.0620 0.7710 1.3944 0.052 Uiso 1 1 calc R U . . .
C10 C 0.1293(3) 0.7179(2) 1.52163(18) 0.0526(6) Uani 1 1 d . . . . .
H10A H 0.0507 0.6693 1.5612 0.063 Uiso 1 1 calc R U . . .
H10B H 0.2134 0.6773 1.5372 0.063 Uiso 1 1 calc R U . . .
C11 C 0.1010(3) 0.8323(2) 1.55021(19) 0.0567(6) Uani 1 1 d . . . . .
H11A H 0.0102 0.8677 1.5433 0.068 Uiso 1 1 calc R U . . .
H11B H 0.0964 0.8174 1.6205 0.068 Uiso 1 1 calc R U . . .
C12 C 0.2141(3) 0.9158(2) 1.48456(17) 0.0499(6) Uani 1 1 d . . . . .
H12A H 0.3026 0.8848 1.4978 0.060 Uiso 1 1 calc R U . . .
H12B H 0.1888 0.9894 1.5019 0.060 Uiso 1 1 calc R U . . .
C13 C 0.2331(2) 0.93608(19) 1.37258(16) 0.0423(5) Uani 1 1 d . . . . .
H13A H 0.1477 0.9743 1.3577 0.051 Uiso 1 1 calc R U . . .
H13B H 0.3098 0.9865 1.3325 0.051 Uiso 1 1 calc R U . . .
C14 C 0.9008(2) 0.84913(17) 0.85665(15) 0.0340(4) Uani 1 1 d . . . . .
C15 C 1.1178(2) 0.93919(18) 0.82446(17) 0.0393(5) Uani 1 1 d . . . . .
H15 H 1.0550 1.0098 0.8173 0.047 Uiso 1 1 calc R U . . .
C16 C 1.1676(2) 0.92518(19) 0.91431(17) 0.0426(5) Uani 1 1 d . . . . .
H16A H 1.2240 0.8525 0.9254 0.051 Uiso 1 1 calc R U . . .
H16B H 1.0865 0.9218 0.9742 0.051 Uiso 1 1 calc R U . . .
C17 C 1.2545(3) 1.0247(2) 0.8989(2) 0.0540(6) Uani 1 1 d . . . . .
H17A H 1.1955 1.0965 0.8944 0.065 Uiso 1 1 calc R U . . .
H17B H 1.2882 1.0110 0.9567 0.065 Uiso 1 1 calc R U . . .
C18 C 1.3765(3) 1.0369(3) 0.8056(2) 0.0687(8) Uani 1 1 d . . . . .
H18A H 1.4406 0.9682 0.8130 0.082 Uiso 1 1 calc R U . . .
H18B H 1.4270 1.1035 0.7961 0.082 Uiso 1 1 calc R U . . .
C19 C 1.2421(3) 0.9524(2) 0.72873(19) 0.0623(7) Uani 1 1 d . . . . .
H19A H 1.2080 0.9681 0.6708 0.075 Uiso 1 1 calc R U . . .
H19B H 1.3006 0.8803 0.7320 0.075 Uiso 1 1 calc R U . . .
C20 C 1.3311(3) 1.0519(3) 0.7151(2) 0.0732(8) Uani 1 1 d . . . . .
H20A H 1.4137 1.0547 0.6564 0.088 Uiso 1 1 calc R U . . .
H20B H 1.2761 1.1253 0.7031 0.088 Uiso 1 1 calc R U . . .
C21 C 0.35129(18) 0.57699(16) 0.84705(15) 0.0302(4) Uani 1 1 d . . . . .
C22 C 0.2057(2) 0.47557(17) 0.79866(18) 0.0384(5) Uani 1 1 d . . . . .
H22 H 0.1866 0.5536 0.7579 0.046 Uiso 1 1 calc R U . A 1
C23 C 0.2331(3) 0.4028(3) 0.7271(2) 0.0673(8) Uani 1 1 d . . . . .
H23A H 0.2737 0.3270 0.7549 0.081 Uiso 1 1 calc R U . . .
H23B H 0.3009 0.4389 0.6636 0.081 Uiso 1 1 calc R U . . .
C24 C 0.0983(3) 0.3877(3) 0.7075(2) 0.0761(9) Uani 1 1 d . . . . .
H24A H 0.0654 0.4622 0.6708 0.091 Uiso 1 1 calc R U . . .
H24B H 0.1194 0.3348 0.6652 0.091 Uiso 1 1 calc R U . . .
C25 C -0.0157(3) 0.3421(2) 0.8020(2) 0.0590(7) Uani 1 1 d . . . . .
H25A H 0.0158 0.2716 0.8447 0.071 Uiso 1 1 calc R U . B 1
H25B H -0.0985 0.3280 0.7883 0.071 Uiso 1 1 calc R U . B 1
C26A C -0.0439(8) 0.4494(14) 0.8504(11) 0.058(3) Uani 0.409(17) 1 d . . P C 1
H26A H -0.0614 0.5207 0.8019 0.069 Uiso 0.409(17) 1 calc R U P C 1
H26B H -0.1262 0.4376 0.9100 0.069 Uiso 0.409(17) 1 calc R U P C 1
C27A C 0.0859(12) 0.4586(14) 0.8793(8) 0.052(3) Uani 0.409(17) 1 d . . P C 1
H27A H 0.0686 0.5226 0.9098 0.062 Uiso 0.409(17) 1 calc R U P C 1
H27B H 0.1002 0.3878 0.9294 0.062 Uiso 0.409(17) 1 calc R U P C 1
C26B C -0.0351(5) 0.3869(10) 0.8894(7) 0.0572(19) Uani 0.591(17) 1 d . . P C 2
H26C H -0.0896 0.3339 0.9503 0.069 Uiso 0.591(17) 1 calc R U P C 2
H26D H -0.0884 0.4615 0.8810 0.069 Uiso 0.591(17) 1 calc R U P C 2
C27B C 0.1041(7) 0.4016(10) 0.9023(6) 0.0501(18) Uani 0.591(17) 1 d . . P C 2
H27C H 0.1500 0.3257 0.9232 0.060 Uiso 0.591(17) 1 calc R U P C 2
H27D H 0.0864 0.4408 0.9549 0.060 Uiso 0.591(17) 1 calc R U P C 2
C28 C 0.6289(3) 0.5673(3) 0.5682(2) 0.0677(8) Uani 1 1 d . . . . .
H28A H 0.5776 0.5055 0.6225 0.081 Uiso 1 1 calc R U . . .
H28B H 0.6662 0.5412 0.5070 0.081 Uiso 1 1 calc R U . . .
C29 C 0.5329(4) 0.6768(3) 0.5519(3) 0.0948(12) Uani 1 1 d . . . . .
H29A H 0.4351 0.6601 0.5884 0.114 Uiso 1 1 calc R U . . .
H29B H 0.5423 0.7090 0.4806 0.114 Uiso 1 1 calc R U . . .
C30 C 0.5809(3) 0.7618(3) 0.5926(3) 0.0882(10) Uani 1 1 d . . . . .
H30A H 0.5638 0.8417 0.5565 0.106 Uiso 1 1 calc R U . . .
H30B H 0.5320 0.7515 0.6642 0.106 Uiso 1 1 calc R U . . .
C31 C 0.7329(4) 0.7315(3) 0.5746(3) 0.0843(9) Uani 1 1 d . . . . .
H31A H 0.7669 0.7556 0.6201 0.101 Uiso 1 1 calc R U . . .
H31B H 0.7859 0.7679 0.5054 0.101 Uiso 1 1 calc R U . . .
C32 C 0.7459(3) 0.5995(3) 0.5954(3) 0.0762(9) Uani 1 1 d . . . . .
H32A H 0.8368 0.5743 0.5547 0.091 Uiso 1 1 calc R U . . .
H32B H 0.7369 0.5632 0.6663 0.091 Uiso 1 1 calc R U . . .

loop_
_atom_site_aniso_label
_atom_site_aniso_U_11
_atom_site_aniso_U_22
_atom_site_aniso_U_33
_atom_site_aniso_U_23
_atom_site_aniso_U_13
_atom_site_aniso_U_12
O1 0.0381(8) 0.0485(8) 0.0326(8) -0.0224(7) -0.0159(6) 0.0118(6)
O2 0.0521(9) 0.0420(8) 0.0391(8) -0.0204(7) -0.0191(7) 0.0157(7)
O3 0.0284(7) 0.0475(8) 0.0631(10) -0.0335(8) -0.0172(7) -0.0004(6)
O4 0.0384(8) 0.0420(8) 0.0574(10) -0.0087(7) -0.0185(7) 0.0056(6)
O5 0.0281(7) 0.0392(7) 0.0522(9) -0.0269(7) -0.0184(6) 0.0014(5)
O6 0.0374(8) 0.0410(8) 0.0682(11) -0.0322(8) -0.0287(7) 0.0086(6)
N1 0.0401(9) 0.0399(9) 0.0342(10) -0.0195(8) -0.0179(7) 0.0106(7)
N2 0.0351(10) 0.0374(10) 0.0894(16) -0.0289(10) -0.0306(10) 0.0019(7)
N3 0.0294(8) 0.0346(9) 0.0507(11) -0.0220(8) -0.0185(8) 0.0013(6)
C1 0.0339(10) 0.0394(10) 0.0287(10) -0.0173(8) -0.0151(8) 0.0064(8)
C2 0.0351(11) 0.0460(11) 0.0426(12) -0.0262(10) -0.0211(9) 0.0037(8)
C3 0.0273(10) 0.0426(11) 0.0429(12) -0.0208(9) -0.0174(9) 0.0000(8)
C4 0.0300(10) 0.0422(11) 0.0372(11) -0.0236(9) -0.0147(8) 0.0043(8)
C5 0.0312(10) 0.0340(10) 0.0364(11) -0.0170(8) -0.0176(8) 0.0008(7)
C6 0.0273(9) 0.0389(10) 0.0329(11) -0.0137(9) -0.0119(8) -0.0016(8)
C7 0.0335(10) 0.0353(10) 0.0347(11) -0.0159(9) -0.0152(8) -0.0005(8)
C8 0.0378(10) 0.0413(11) 0.0307(11) -0.0174(9) -0.0163(8) 0.0061(8)
C9 0.0441(12) 0.0482(12) 0.0445(13) -0.0195(10) -0.0166(10) -0.0030(9)
C10 0.0551(14) 0.0607(15) 0.0406(13) -0.0108(11) -0.0121(11) -0.0104(11)
C11 0.0593(15) 0.0771(17) 0.0375(13) -0.0266(13) -0.0136(11) 0.0047(13)
C12 0.0617(14) 0.0592(14) 0.0411(13) -0.0282(11) -0.0209(11) 0.0022(11)
C13 0.0495(12) 0.0444(12) 0.0403(12) -0.0219(10) -0.0150(10) 0.0001(9)
C14 0.0339(10) 0.0420(11) 0.0363(11) -0.0181(9) -0.0179(9) -0.0005(8)
C15 0.0390(11) 0.0341(10) 0.0555(14) -0.0163(10) -0.0239(10) -0.0037(8)
C16 0.0540(13) 0.0416(12) 0.0389(12) -0.0157(10) -0.0154(10) -0.0091(10)
C17 0.0725(16) 0.0492(13) 0.0612(16) -0.0196(12) -0.0389(14) -0.0122(11)
C18 0.0589(16) 0.0660(17) 0.091(2) -0.0250(16) -0.0211(16) -0.0270(13)
C19 0.096(2) 0.0596(16) 0.0391(14) -0.0158(12) -0.0175(14) -0.0296(14)
C20 0.091(2) 0.0665(18) 0.0496(16) -0.0145(14) 0.0065(15) -0.0348(15)
C21 0.0280(9) 0.0322(10) 0.0346(11) -0.0141(8) -0.0105(8) -0.0019(7)
C22 0.0362(11) 0.0332(10) 0.0581(14) -0.0167(10) -0.0263(10) -0.0013(8)
C23 0.0531(15) 0.115(2) 0.0514(16) -0.0428(16) -0.0069(12) -0.0364(15)
C24 0.0754(19) 0.115(3) 0.0601(18) -0.0246(17) -0.0313(16) -0.0438(17)
C25 0.0493(14) 0.0722(17) 0.0698(18) -0.0177(14) -0.0289(13) -0.0238(12)
C26A 0.033(3) 0.086(8) 0.059(6) -0.024(5) -0.008(3) -0.021(4)
C27A 0.049(5) 0.074(7) 0.040(5) -0.021(5) -0.011(3) -0.020(5)
C26B 0.037(2) 0.080(5) 0.058(4) -0.017(3) -0.014(2) -0.016(3)
C27B 0.034(3) 0.083(5) 0.038(3) -0.024(4) -0.004(2) -0.018(3)
C28 0.0707(18) 0.0783(19) 0.0530(17) -0.0090(14) -0.0171(14) -0.0222(15)
C29 0.075(2) 0.098(3) 0.105(3) 0.016(2) -0.049(2) -0.0277(18)
C30 0.076(2) 0.076(2) 0.089(2) -0.0096(19) -0.0117(18) 0.0062(17)
C31 0.084(2) 0.085(2) 0.096(3) -0.0294(19) -0.0371(19) -0.0064(17)
C32 0.081(2) 0.078(2) 0.085(2) -0.0333(17) -0.0411(17) 0.0081(16)

loop_
_atom_type_symbol
_atom_type_description
_atom_type_scat_dispersion_real
_atom_type_scat_dispersion_imag
_atom_type_scat_source
C C 0.0033 0.0016 'International Tables Vol C Tables 4.2.6.8 and 6.1.1.4'
H H 0.0000 0.0000 'International Tables Vol C Tables 4.2.6.8 and 6.1.1.4'
N N 0.0061 0.0033 'International Tables Vol C Tables 4.2.6.8 and 6.1.1.4'
O O 0.0106 0.0060 'International Tables Vol C Tables 4.2.6.8 and 6.1.1.4'

loop_
_geom_angle_atom_site_label_1
_geom_angle_atom_site_label_2
_geom_angle_atom_site_label_3
_geom_angle
C7 O1 C1 117.58(14)
C14 O3 C3 118.71(14)
C21 O5 C5 120.60(13)
C7 N1 C8 121.52(16)
C7 N1 H1 119.2
C8 N1 H1 119.2
C14 N2 C15 122.09(17)
C14 N2 H2 119.0
C15 N2 H2 119.0
C21 N3 C22 121.70(15)
C21 N3 H3 119.1
C22 N3 H3 119.1
C2 C1 C6 122.71(17)
C2 C1 O1 119.72(16)
C6 C1 O1 117.40(16)
C1 C2 C3 117.75(17)
C1 C2 H2A 121.1
C3 C2 H2A 121.1
C2 C3 C4 121.42(17)
C2 C3 O3 122.65(16)
C4 C3 O3 115.83(16)
C5 C4 C3 118.72(17)
C5 C4 H4 120.6
C3 C4 H4 120.6
C4 C5 C6 121.68(17)
C4 C5 O5 115.25(16)
C6 C5 O5 122.93(16)
C1 C6 C5 117.67(17)
C1 C6 H6 121.2
C5 C6 H6 121.2
O2 C7 N1 126.54(18)
O2 C7 O1 123.32(17)
N1 C7 O1 110.14(16)
N1 C8 C9 111.56(16)
N1 C8 C13 110.02(16)
C9 C8 C13 111.02(17)
N1 C8 H8 108.0
C9 C8 H8 108.0
C13 C8 H8 108.0
C8 C9 C10 110.69(17)
C8 C9 H9A 109.5
C10 C9 H9A 109.5
C8 C9 H9B 109.5
C10 C9 H9B 109.5
H9A C9 H9B 108.1
C11 C10 C9 110.9(2)
C11 C10 H10A 109.5
C9 C10 H10A 109.5
C11 C10 H10B 109.5
C9 C10 H10B 109.5
H10A C10 H10B 108.0
C12 C11 C10 111.81(19)
C12 C11 H11A 109.3
C10 C11 H11A 109.3
C12 C11 H11B 109.3
C10 C11 H11B 109.3
H11A C11 H11B 107.9
C11 C12 C13 111.66(19)
C11 C12 H12A 109.3
C13 C12 H12A 109.3
C11 C12 H12B 109.3
C13 C12 H12B 109.3
H12A C12 H12B 107.9
C8 C13 C12 110.25(18)
C8 C13 H13A 109.6
C12 C13 H13A 109.6
C8 C13 H13B 109.6
C12 C13 H13B 109.6
H13A C13 H13B 108.1
O4 C14 N2 126.50(19)
O4 C14 O3 123.20(17)
N2 C14 O3 110.29(17)
N2 C15 C16 110.40(18)
N2 C15 C19 110.58(17)
C16 C15 C19 110.34(18)
N2 C15 H15 108.5
C16 C15 H15 108.5
C19 C15 H15 108.5
C15 C16 C17 111.67(19)
C15 C16 H16A 109.3
C17 C16 H16A 109.3
C15 C16 H16B 109.3
C17 C16 H16B 109.3
H16A C16 H16B 107.9
C18 C17 C16 111.4(2)
C18 C17 H17A 109.3
C16 C17 H17A 109.3
C18 C17 H17B 109.3
C16 C17 H17B 109.3
H17A C17 H17B 108.0
C17 C18 C20 111.5(2)
C17 C18 H18A 109.3
C20 C18 H18A 109.3
C17 C18 H18B 109.3
C20 C18 H18B 109.3
H18A C18 H18B 108.0
C15 C19 C20 110.9(2)
C15 C19 H19A 109.5
C20 C19 H19A 109.5
C15 C19 H19B 109.5
C20 C19 H19B 109.5
H19A C19 H19B 108.0
C18 C20 C19 111.7(2)
C18 C20 H20A 109.3
C19 C20 H20A 109.3
C18 C20 H20B 109.3
C19 C20 H20B 109.3
H20A C20 H20B 107.9
O6 C21 N3 127.31(17)
O6 C21 O5 123.82(16)
N3 C21 O5 108.84(15)
C27A C22 N3 117.4(5)
C27A C22 C23 117.3(5)
N3 C22 C23 110.90(17)
N3 C22 C27B 107.4(3)
C23 C22 C27B 104.2(3)
C27A C22 H22 102.8
N3 C22 H22 102.8
C23 C22 H22 102.8
C22 C23 C24 111.8(2)
C22 C23 H23A 109.3
C24 C23 H23A 109.3
C22 C23 H23B 109.3
C24 C23 H23B 109.3
H23A C23 H23B 107.9
C25 C24 C23 112.7(2)
C25 C24 H24A 109.0
C23 C24 H24A 109.0
C25 C24 H24B 109.0
C23 C24 H24B 109.0
H24A C24 H24B 107.8
C26B C25 C24 118.1(4)
C24 C25 C26A 99.4(5)
C24 C25 H25A 111.9
C26A C25 H25A 111.9
C24 C25 H25B 111.9
C26A C25 H25B 111.9
H25A C25 H25B 109.6
C27A C26A C25 108.7(6)
C27A C26A H26A 109.9
C25 C26A H26A 109.9
C27A C26A H26B 109.9
C25 C26A H26B 109.9
H26A C26A H26B 108.3
C22 C27A C26A 113.0(7)
C22 C27A H27A 109.0
C26A C27A H27A 109.0
C22 C27A H27B 109.0
C26A C27A H27B 109.0
H27A C27A H27B 107.8
C25 C26B C27B 112.6(4)
C25 C26B H26C 109.1
C27B C26B H26C 109.1
C25 C26B H26D 109.1
C27B C26B H26D 109.1
H26C C26B H26D 107.8
C26B C27B C22 110.8(5)
C26B C27B H27C 109.5
C22 C27B H27C 109.5
C26B C27B H27D 109.5
C22 C27B H27D 109.5
H27C C27B H27D 108.1
C32 C28 C29 105.9(3)
C32 C28 H28A 110.5
C29 C28 H28A 110.5
C32 C28 H28B 110.5
C29 C28 H28B 110.5
H28A C28 H28B 108.7
C28 C29 C30 105.6(2)
C28 C29 H29A 110.6
C30 C29 H29A 110.6
C28 C29 H29B 110.6
C30 C29 H29B 110.6
H29A C29 H29B 108.7
C31 C30 C29 103.9(3)
C31 C30 H30A 111.0
C29 C30 H30A 111.0
C31 C30 H30B 111.0
C29 C30 H30B 111.0
H30A C30 H30B 109.0
C30 C31 C32 104.2(3)
C30 C31 H31A 110.9
C32 C31 H31A 110.9
C30 C31 H31B 110.9
C32 C31 H31B 110.9
H31A C31 H31B 108.9
C28 C32 C31 106.6(2)
C28 C32 H32A 110.4
C31 C32 H32A 110.4
C28 C32 H32B 110.4
C31 C32 H32B 110.4
H32A C32 H32B 108.6

loop_
_geom_bond_atom_site_label_1
_geom_bond_atom_site_label_2
_geom_bond_distance
O1 C7 1.367(2)
O1 C1 1.400(2)
O2 C7 1.211(2)
O3 C14 1.381(2)
O3 C3 1.395(2)
O4 C14 1.199(2)
O5 C21 1.376(2)
O5 C5 1.394(2)
O6 C21 1.206(2)
N1 C7 1.326(2)
N1 C8 1.455(2)
N1 H1 0.8600
N2 C14 1.321(3)
N2 C15 1.463(3)
N2 H2 0.8600
N3 C21 1.328(2)
N3 C22 1.459(2)
N3 H3 0.8600
C1 C2 1.374(3)
C1 C6 1.379(3)
C2 C3 1.381(3)
C2 H2A 0.9300
C3 C4 1.383(3)
C4 C5 1.374(3)
C4 H4 0.9300
C5 C6 1.380(3)
C6 H6 0.9300
C8 C9 1.517(3)
C8 C13 1.520(3)
C8 H8 0.9800
C9 C10 1.534(3)
C9 H9A 0.9700
C9 H9B 0.9700
C10 C11 1.520(4)
C10 H10A 0.9700
C10 H10B 0.9700
C11 C12 1.510(4)
C11 H11A 0.9700
C11 H11B 0.9700
C12 C13 1.522(3)
C12 H12A 0.9700
C12 H12B 0.9700
C13 H13A 0.9700
C13 H13B 0.9700
C15 C16 1.506(3)
C15 C19 1.515(4)
C15 H15 0.9800
C16 C17 1.517(3)
C16 H16A 0.9700
C16 H16B 0.9700
C17 C18 1.481(4)
C17 H17A 0.9700
C17 H17B 0.9700
C18 C20 1.486(4)
C18 H18A 0.9700
C18 H18B 0.9700
C19 C20 1.539(4)
C19 H19A 0.9700
C19 H19B 0.9700
C20 H20A 0.9700
C20 H20B 0.9700
C22 C27A 1.364(11)
C22 C23 1.489(3)
C22 C27B 1.601(9)
C22 H22 0.9800
C23 C24 1.525(3)
C23 H23A 0.9700
C23 H23B 0.9700
C24 C25 1.483(4)
C24 H24A 0.9700
C24 H24B 0.9700
C25 C26B 1.471(7)
C25 C26A 1.599(10)
C25 H25A 0.9700
C25 H25B 0.9700
C26A C27A 1.530(12)
C26A H26A 0.9700
C26A H26B 0.9700
C27A H27A 0.9700
C27A H27B 0.9700
C26B C27B 1.519(8)
C26B H26C 0.9700
C26B H26D 0.9700
C27B H27C 0.9700
C27B H27D 0.9700
C28 C32 1.500(4)
C28 C29 1.518(5)
C28 H28A 0.9700
C28 H28B 0.9700
C29 C30 1.535(5)
C29 H29A 0.9700
C29 H29B 0.9700
C30 C31 1.471(4)
C30 H30A 0.9700
C30 H30B 0.9700
C31 C32 1.524(4)
C31 H31A 0.9700
C31 H31B 0.9700
C32 H32A 0.9700
C32 H32B 0.9700
